data_7130808
loop_
_publ_author_name
'L\"owe, Pawel'
'Dielmann, Fabian'

_publ_section_title
;
 Crystalline phosphino(silyl)carbenes that readily form transition metal
 complexes
;
_journal_name_full 'Chemical Communications'
_journal_paper_doi 10.1039/D2CC04321A
_journal_year 2022
_chemical_formula_moiety 'C34 H67 Cu2 N6 O2 P Si, C6 H6'
_chemical_formula_sum 'C40 H73 Cu2 N6 O2 P Si'
_chemical_formula_weight 856.18
_space_group_crystal_system orthorhombic
_space_group_IT_number 61
_space_group_name_Hall '-P 2ac 2ab'
_space_group_name_H-M_alt 'P b c a'
_atom_sites_solution_hydrogens geom
_atom_sites_solution_primary dual
_audit_creation_date 2020-08-18
_audit_creation_method
;
Olex2 1.2
(compiled 2018.05.29 svn.r3508 for OlexSys, GUI svn.r5506)
;
_audit_update_record
;
2022-09-27 deposited with the CCDC.	2022-09-28 downloaded from the CCDC.
;
_cell_angle_alpha 90
_cell_angle_beta 90
_cell_angle_gamma 90
_cell_formula_units_Z 8
_cell_length_a 21.6481(9)
_cell_length_b 18.7415(8)
_cell_length_c 22.4951(9)
_cell_measurement_reflns_used 9775
_cell_measurement_temperature 100
_cell_measurement_theta_max 27.70
_cell_measurement_theta_min 2.31
_cell_volume 9126.7(7)
_computing_cell_refinement 'SAINT v8.37A (Bruker, 2015)'
_computing_data_collection 'Bruker SMART'
_computing_data_reduction 'SAINT v8.37A (Bruker, 2015)'
_computing_molecular_graphics 'Olex2 (Dolomanov et al., 2009)'
_computing_publication_material 'Olex2 (Dolomanov et al., 2009)'
_computing_structure_refinement 'ShelXL (Sheldrick, 2015)'
_computing_structure_solution 'XT (Sheldrick, 2015)'
_diffrn_ambient_temperature 100.0
_diffrn_measured_fraction_theta_full 0.999
_diffrn_measured_fraction_theta_max 0.989
_diffrn_measurement_device_type 'Bruker APEX-II CCD'
_diffrn_measurement_method '\f and \w scans'
_diffrn_radiation_type MoK\a
_diffrn_radiation_wavelength 0.71073
_diffrn_reflns_av_R_equivalents 0.0626
_diffrn_reflns_av_unetI/netI 0.0294
_diffrn_reflns_Laue_measured_fraction_full 0.999
_diffrn_reflns_Laue_measured_fraction_max 0.989
_diffrn_reflns_limit_h_max 28
_diffrn_reflns_limit_h_min -28
_diffrn_reflns_limit_k_max 24
_diffrn_reflns_limit_k_min -24
_diffrn_reflns_limit_l_max 29
_diffrn_reflns_limit_l_min -29
_diffrn_reflns_number 131767
_diffrn_reflns_point_group_measured_fraction_full 0.999
_diffrn_reflns_point_group_measured_fraction_max 0.989
_diffrn_reflns_theta_full 25.242
_diffrn_reflns_theta_max 28.312
_diffrn_reflns_theta_min 1.699
_exptl_absorpt_coefficient_mu 1.032
_exptl_absorpt_correction_T_max 1.0000
_exptl_absorpt_correction_T_min 0.7482
_exptl_absorpt_correction_type multi-scan
_exptl_absorpt_process_details
;
SADABS-2016/2 (Bruker,2016/2) was used for absorption correction.
wR2(int) was 0.0920 before and 0.0616 after correction.
The Ratio of minimum to maximum transmission is 0.7482.
The \l/2 correction factor is Not present.
;
_exptl_crystal_colour 'clear colourless'
_exptl_crystal_colour_lustre clear
_exptl_crystal_colour_primary colourless
_exptl_crystal_density_diffrn 1.246
_exptl_crystal_description block
_exptl_crystal_F_000 3664
_exptl_crystal_size_max 0.528
_exptl_crystal_size_mid 0.524
_exptl_crystal_size_min 0.165
_refine_diff_density_max 2.240
_refine_diff_density_min -0.532
_refine_diff_density_rms 0.108
_refine_ls_extinction_method none
_refine_ls_goodness_of_fit_ref 1.121
_refine_ls_hydrogen_treatment constr
_refine_ls_matrix_type full
_refine_ls_number_parameters 490
_refine_ls_number_reflns 11234
_refine_ls_number_restraints 0
_refine_ls_restrained_S_all 1.121
_refine_ls_R_factor_all 0.0672
_refine_ls_R_factor_gt 0.0527
_refine_ls_shift/su_max 0.002
_refine_ls_shift/su_mean 0.000
_refine_ls_structure_factor_coef Fsqd
_refine_ls_weighting_details 'w=1/[\s^2^(Fo^2^)+(0.0661P)^2^+21.3699P] where P=(Fo^2^+2Fc^2^)/3'
_refine_ls_weighting_scheme calc
_refine_ls_wR_factor_gt 0.1432
_refine_ls_wR_factor_ref 0.1538
_reflns_Friedel_coverage 0.000
_reflns_number_gt 9127
_reflns_number_total 11234
_reflns_threshold_expression 'I > 2\s(I)'
_cod_data_source_file d2cc04321a2.cif
_cod_data_source_block pbca_a
_cod_database_code 7130808
_shelxl_version_number 2013-4
_shelx_space_group_comment
;
The symmetry employed for this shelxl refinement is uniquely defined
by the following loop, which should always be used as a source of
symmetry information in preference to the above space-group names.
They are only intended as comments.
;
_shelx_estimated_absorpt_t_max 0.848
_shelx_estimated_absorpt_t_min 0.612
_olex2_refinement_description
;
1. Fixed Uiso
 At 1.2 times of:
  All C(H) groups
 At 1.5 times of:
  All C(H,H,H) groups
2.a Aromatic/amide H refined with riding coordinates:
 C15(H15), C14(H14), C4(H4), C3(H3), C38(H38), C37(H37), C35(H35), C40(H40),
 C36(H36), C39(H39)
2.b Idealised Me refined as rotating group:
 C21(H21A,H21B,H21C), C11(H11A,H11B,H11C), C12(H12A,H12B,H12C), C24(H24A,H24B,
 H24C), C23(H23A,H23B,H23C), C22(H22A,H22B,H22C), C25(H25A,H25B,H25C), C19(H19A,
 H19B,H19C), C17(H17A,H17B,H17C), C6(H6A,H6B,H6C), C7(H7A,H7B,H7C), C26(H26A,
 H26B,H26C), C29(H29A,H29B,H29C), C28(H28A,H28B,H28C), C10(H10A,H10B,H10C),
 C18(H18A,H18B,H18C), C8(H8A,H8B,H8C), C30(H30A,H30B,H30C), C32(H32A,H32B,H32C),
  C33(H33A,H33B,H33C), C34(H34A,H34B,H34C)
;
_olex2_submission_special_instructions 'No special instructions were received'

loop_
_space_group_symop_operation_xyz
'x, y, z'
'-x+1/2, -y, z+1/2'
'-x, y+1/2, -z+1/2'
'x+1/2, -y+1/2, -z'
'-x, -y, -z'
'x-1/2, y, -z-1/2'
'x, -y-1/2, z-1/2'
'-x-1/2, y-1/2, z'

loop_
_atom_site_label
_atom_site_type_symbol
_atom_site_fract_x
_atom_site_fract_y
_atom_site_fract_z
_atom_site_U_iso_or_equiv
_atom_site_adp_type
_atom_site_occupancy
_atom_site_site_symmetry_order
_atom_site_calc_flag
_atom_site_refinement_flags_posn
_atom_site_refinement_flags_adp
_atom_site_refinement_flags_occupancy
_atom_site_disorder_assembly
_atom_site_disorder_group
Cu1 Cu 0.35282(2) 0.27024(2) 0.76166(2) 0.01873(10) Uani 1 1 d . . . . .
Cu2 Cu 0.43236(2) 0.33239(2) 0.84342(2) 0.02089(10) Uani 1 1 d . . . . .
P1 P 0.29163(3) 0.33697(4) 0.65729(3) 0.01584(15) Uani 1 1 d . . . . .
Si1 Si 0.21359(4) 0.25378(4) 0.75344(4) 0.01910(17) Uani 1 1 d . . . . .
O1 O 0.42317(10) 0.24620(11) 0.80513(9) 0.0219(4) Uani 1 1 d . . . . .
O2 O 0.44191(10) 0.41888(12) 0.87772(10) 0.0253(5) Uani 1 1 d . . . . .
N6 N 0.13884(11) 0.39659(13) 0.61117(11) 0.0192(5) Uani 1 1 d . . . . .
N3 N 0.42726(11) 0.42137(14) 0.70518(11) 0.0201(5) Uani 1 1 d . . . . .
N4 N 0.24520(11) 0.36232(14) 0.60758(11) 0.0209(5) Uani 1 1 d . . . . .
N5 N 0.16129(12) 0.29911(14) 0.56229(11) 0.0211(5) Uani 1 1 d . . . . .
N2 N 0.45576(12) 0.32254(14) 0.66143(11) 0.0212(5) Uani 1 1 d . . . . .
N1 N 0.35605(11) 0.36887(13) 0.63582(11) 0.0190(5) Uani 1 1 d . . . . .
C13 C 0.18584(13) 0.35189(16) 0.59654(12) 0.0187(5) Uani 1 1 d . . . . .
C1 C 0.28148(13) 0.28975(16) 0.71628(13) 0.0186(5) Uani 1 1 d . . . . .
C9 C 0.39260(14) 0.48860(16) 0.72090(14) 0.0222(6) Uani 1 1 d . . . . .
C2 C 0.40792(13) 0.36963(16) 0.66697(12) 0.0189(6) Uani 1 1 d . . . . .
C15 C 0.08431(14) 0.37002(18) 0.58729(14) 0.0238(6) Uani 1 1 d . . . . .
H15 H 0.0443 0.3903 0.5916 0.029 Uiso 1 1 calc R . . . .
C20 C 0.14466(14) 0.46535(16) 0.64441(14) 0.0226(6) Uani 1 1 d . . . . .
C14 C 0.09820(14) 0.31111(18) 0.55745(14) 0.0253(6) Uani 1 1 d . . . . .
H14 H 0.0698 0.2820 0.5363 0.030 Uiso 1 1 calc R . . . .
C16 C 0.19660(15) 0.24217(18) 0.53030(14) 0.0252(6) Uani 1 1 d . . . . .
C21 C 0.16088(15) 0.45023(18) 0.70910(14) 0.0266(6) Uani 1 1 d . . . . .
H21A H 0.1267 0.4246 0.7281 0.040 Uiso 1 1 calc GR . . . .
H21B H 0.1680 0.4954 0.7300 0.040 Uiso 1 1 calc GR . . . .
H21C H 0.1984 0.4210 0.7109 0.040 Uiso 1 1 calc GR . . . .
C4 C 0.48620(15) 0.40553(18) 0.72379(15) 0.0267(7) Uani 1 1 d . . . . .
H4 H 0.5101 0.4328 0.7510 0.032 Uiso 1 1 calc R . . . .
C5 C 0.46046(14) 0.26332(17) 0.61720(15) 0.0248(6) Uani 1 1 d . . . . .
C11 C 0.37946(19) 0.52933(19) 0.66350(16) 0.0337(8) Uani 1 1 d . . . . .
H11A H 0.4185 0.5403 0.6434 0.051 Uiso 1 1 calc GR . . . .
H11B H 0.3578 0.5738 0.6729 0.051 Uiso 1 1 calc GR . . . .
H11C H 0.3536 0.5000 0.6374 0.051 Uiso 1 1 calc GR . . . .
C12 C 0.33378(15) 0.46971(17) 0.75376(16) 0.0280(7) Uani 1 1 d . . . . .
H12A H 0.3048 0.4468 0.7263 0.042 Uiso 1 1 calc GR . . . .
H12B H 0.3151 0.5132 0.7699 0.042 Uiso 1 1 calc GR . . . .
H12C H 0.3434 0.4369 0.7864 0.042 Uiso 1 1 calc GR . . . .
C31 C 0.40667(16) 0.43646(18) 0.92803(14) 0.0266(6) Uani 1 1 d . . . . .
C27 C 0.42590(14) 0.18140(17) 0.83851(13) 0.0225(6) Uani 1 1 d . . . . .
C24 C 0.20040(17) 0.3036(2) 0.82400(15) 0.0331(8) Uani 1 1 d . . . . .
H24A H 0.2378 0.3015 0.8485 0.050 Uiso 1 1 calc GR . . . .
H24B H 0.1659 0.2820 0.8456 0.050 Uiso 1 1 calc GR . . . .
H24C H 0.1907 0.3535 0.8149 0.050 Uiso 1 1 calc GR . . . .
C23 C 0.08282(16) 0.50395(19) 0.64225(16) 0.0298(7) Uani 1 1 d . . . . .
H23A H 0.0731 0.5164 0.6010 0.045 Uiso 1 1 calc GR . . . .
H23B H 0.0851 0.5475 0.6662 0.045 Uiso 1 1 calc GR . . . .
H23C H 0.0505 0.4727 0.6581 0.045 Uiso 1 1 calc GR . . . .
C22 C 0.19322(16) 0.51244(18) 0.61455(16) 0.0295(7) Uani 1 1 d . . . . .
H22A H 0.2338 0.4897 0.6178 0.044 Uiso 1 1 calc GR . . . .
H22B H 0.1943 0.5591 0.6342 0.044 Uiso 1 1 calc GR . . . .
H22C H 0.1827 0.5187 0.5725 0.044 Uiso 1 1 calc GR . . . .
C3 C 0.50401(14) 0.34569(19) 0.69737(15) 0.0281(7) Uani 1 1 d . . . . .
H3 H 0.5428 0.3227 0.7022 0.034 Uiso 1 1 calc R . . . .
C25 C 0.13858(14) 0.25256(18) 0.71204(14) 0.0244(6) Uani 1 1 d . . . . .
H25A H 0.1260 0.3016 0.7029 0.037 Uiso 1 1 calc GR . . . .
H25B H 0.1068 0.2297 0.7366 0.037 Uiso 1 1 calc GR . . . .
H25C H 0.1436 0.2258 0.6749 0.037 Uiso 1 1 calc GR . . . .
C19 C 0.22574(17) 0.19062(18) 0.57423(15) 0.0302(7) Uani 1 1 d . . . . .
H19A H 0.2514 0.1561 0.5527 0.045 Uiso 1 1 calc GR . . . .
H19B H 0.1932 0.1653 0.5959 0.045 Uiso 1 1 calc GR . . . .
H19C H 0.2515 0.2172 0.6024 0.045 Uiso 1 1 calc GR . . . .
C17 C 0.24505(19) 0.2778(2) 0.49080(16) 0.0368(8) Uani 1 1 d . . . . .
H17A H 0.2753 0.3027 0.5157 0.055 Uiso 1 1 calc GR . . . .
H17B H 0.2248 0.3121 0.4643 0.055 Uiso 1 1 calc GR . . . .
H17C H 0.2661 0.2413 0.4670 0.055 Uiso 1 1 calc GR . . . .
C6 C 0.46370(19) 0.2965(2) 0.55549(16) 0.0364(8) Uani 1 1 d . . . . .
H6A H 0.4684 0.2588 0.5257 0.055 Uiso 1 1 calc GR . . . .
H6B H 0.4991 0.3289 0.5534 0.055 Uiso 1 1 calc GR . . . .
H6C H 0.4256 0.3232 0.5477 0.055 Uiso 1 1 calc GR . . . .
C7 C 0.40595(17) 0.21303(19) 0.62243(17) 0.0336(8) Uani 1 1 d . . . . .
H7A H 0.3686 0.2368 0.6078 0.050 Uiso 1 1 calc GR . . . .
H7B H 0.4002 0.1996 0.6642 0.050 Uiso 1 1 calc GR . . . .
H7C H 0.4138 0.1701 0.5987 0.050 Uiso 1 1 calc GR . . . .
C26 C 0.22766(17) 0.15884(18) 0.77406(19) 0.0355(8) Uani 1 1 d . . . . .
H26A H 0.2360 0.1310 0.7381 0.053 Uiso 1 1 calc GR . . . .
H26B H 0.1911 0.1396 0.7942 0.053 Uiso 1 1 calc GR . . . .
H26C H 0.2633 0.1560 0.8008 0.053 Uiso 1 1 calc GR . . . .
C29 C 0.41287(16) 0.12078(18) 0.79535(15) 0.0289(7) Uani 1 1 d . . . . .
H29A H 0.3703 0.1244 0.7810 0.043 Uiso 1 1 calc GR . . . .
H29B H 0.4186 0.0750 0.8157 0.043 Uiso 1 1 calc GR . . . .
H29C H 0.4414 0.1239 0.7616 0.043 Uiso 1 1 calc GR . . . .
C28 C 0.37872(16) 0.18172(19) 0.88861(15) 0.0299(7) Uani 1 1 d . . . . .
H28A H 0.3874 0.2215 0.9156 0.045 Uiso 1 1 calc GR . . . .
H28B H 0.3812 0.1366 0.9105 0.045 Uiso 1 1 calc GR . . . .
H28C H 0.3372 0.1873 0.8719 0.045 Uiso 1 1 calc GR . . . .
C10 C 0.43305(15) 0.53326(18) 0.76143(16) 0.0289(7) Uani 1 1 d . . . . .
H10A H 0.4403 0.5074 0.7987 0.043 Uiso 1 1 calc GR . . . .
H10B H 0.4123 0.5786 0.7700 0.043 Uiso 1 1 calc GR . . . .
H10C H 0.4726 0.5427 0.7418 0.043 Uiso 1 1 calc GR . . . .
C18 C 0.15203(18) 0.2007(2) 0.49103(17) 0.0367(8) Uani 1 1 d . . . . .
H18A H 0.1748 0.1643 0.4687 0.055 Uiso 1 1 calc GR . . . .
H18B H 0.1319 0.2335 0.4632 0.055 Uiso 1 1 calc GR . . . .
H18C H 0.1207 0.1776 0.5159 0.055 Uiso 1 1 calc GR . . . .
C38 C 0.3809(2) 0.5343(2) 0.4020(2) 0.0465(11) Uani 1 1 d . . . . .
H38 H 0.3958 0.5581 0.3675 0.056 Uiso 1 1 calc R . . . .
C37 C 0.3209(2) 0.5138(2) 0.40558(19) 0.0431(9) Uani 1 1 d . . . . .
H37 H 0.2935 0.5234 0.3736 0.052 Uiso 1 1 calc R . . . .
C8 C 0.51907(19) 0.2212(2) 0.6292(2) 0.0467(10) Uani 1 1 d . . . . .
H8A H 0.5218 0.1813 0.6012 0.070 Uiso 1 1 calc GR . . . .
H8B H 0.5182 0.2027 0.6700 0.070 Uiso 1 1 calc GR . . . .
H8C H 0.5550 0.2524 0.6242 0.070 Uiso 1 1 calc GR . . . .
C30 C 0.49059(16) 0.1742(2) 0.86401(17) 0.0337(8) Uani 1 1 d . . . . .
H30A H 0.5208 0.1753 0.8316 0.050 Uiso 1 1 calc GR . . . .
H30B H 0.4940 0.1289 0.8855 0.050 Uiso 1 1 calc GR . . . .
H30C H 0.4986 0.2138 0.8914 0.050 Uiso 1 1 calc GR . . . .
C35 C 0.3380(2) 0.4651(2) 0.50168(18) 0.0445(10) Uani 1 1 d . . . . .
H35 H 0.3229 0.4408 0.5358 0.053 Uiso 1 1 calc R . . . .
C40 C 0.3975(2) 0.4859(2) 0.4992(2) 0.0534(12) Uani 1 1 d . . . . .
H40 H 0.4243 0.4770 0.5318 0.064 Uiso 1 1 calc R . . . .
C36 C 0.2997(2) 0.4790(2) 0.45563(19) 0.0417(9) Uani 1 1 d . . . . .
H36 H 0.2577 0.4645 0.4577 0.050 Uiso 1 1 calc R . . . .
C39 C 0.4198(2) 0.5205(2) 0.4484(3) 0.0581(13) Uani 1 1 d . . . . .
H39 H 0.4619 0.5344 0.4462 0.070 Uiso 1 1 calc R . . . .
C32 C 0.4073(3) 0.5166(2) 0.9342(2) 0.0647(15) Uani 1 1 d . . . . .
H32A H 0.4501 0.5334 0.9369 0.097 Uiso 1 1 calc GR . . . .
H32B H 0.3849 0.5303 0.9703 0.097 Uiso 1 1 calc GR . . . .
H32C H 0.3873 0.5382 0.8995 0.097 Uiso 1 1 calc GR . . . .
C33 C 0.3403(2) 0.4115(3) 0.9224(2) 0.0570(13) Uani 1 1 d . . . . .
H33A H 0.3211 0.4342 0.8878 0.085 Uiso 1 1 calc GR . . . .
H33B H 0.3174 0.4245 0.9584 0.085 Uiso 1 1 calc GR . . . .
H33C H 0.3395 0.3595 0.9174 0.085 Uiso 1 1 calc GR . . . .
C34 C 0.4333(3) 0.4018(3) 0.98214(19) 0.0700(18) Uani 1 1 d . . . . .
H34A H 0.4351 0.3501 0.9761 0.105 Uiso 1 1 calc GR . . . .
H34B H 0.4072 0.4125 1.0166 0.105 Uiso 1 1 calc GR . . . .
H34C H 0.4750 0.4203 0.9891 0.105 Uiso 1 1 calc GR . . . .

loop_
_atom_site_aniso_label
_atom_site_aniso_U_11
_atom_site_aniso_U_22
_atom_site_aniso_U_33
_atom_site_aniso_U_23
_atom_site_aniso_U_13
_atom_site_aniso_U_12
Cu1 0.01704(17) 0.02037(18) 0.01876(18) 0.00117(13) -0.00169(13) -0.00058(13)
Cu2 0.02049(19) 0.02064(19) 0.02154(19) -0.00069(14) -0.00180(14) 0.00029(14)
P1 0.0140(3) 0.0170(3) 0.0165(3) -0.0011(3) -0.0009(2) -0.0004(3)
Si1 0.0179(4) 0.0197(4) 0.0197(4) 0.0006(3) 0.0000(3) -0.0035(3)
O1 0.0222(10) 0.0214(10) 0.0220(10) 0.0015(8) -0.0030(8) -0.0002(8)
O2 0.0270(11) 0.0228(11) 0.0261(11) -0.0041(9) 0.0028(9) -0.0020(9)
N6 0.0158(11) 0.0205(12) 0.0212(12) 0.0019(9) -0.0006(9) -0.0009(9)
N3 0.0160(11) 0.0232(13) 0.0211(12) -0.0010(10) -0.0024(9) -0.0019(9)
N4 0.0171(11) 0.0253(13) 0.0204(12) 0.0014(10) -0.0008(9) 0.0000(10)
N5 0.0192(12) 0.0255(13) 0.0186(12) -0.0005(10) -0.0011(9) -0.0015(10)
N2 0.0162(11) 0.0248(13) 0.0226(12) -0.0004(10) 0.0006(9) 0.0017(10)
N1 0.0167(11) 0.0204(12) 0.0200(11) 0.0016(9) 0.0001(9) -0.0018(9)
C13 0.0171(13) 0.0215(14) 0.0176(13) 0.0022(11) 0.0000(10) -0.0012(11)
C1 0.0191(13) 0.0189(13) 0.0178(13) -0.0006(10) -0.0008(10) -0.0012(11)
C9 0.0210(14) 0.0196(14) 0.0259(15) -0.0003(11) -0.0016(11) -0.0012(11)
C2 0.0165(13) 0.0231(14) 0.0173(13) 0.0040(11) 0.0012(10) -0.0015(11)
C15 0.0147(13) 0.0308(16) 0.0258(15) 0.0046(12) -0.0026(11) -0.0005(12)
C20 0.0233(15) 0.0197(14) 0.0247(15) 0.0001(11) 0.0012(12) 0.0022(11)
C14 0.0187(14) 0.0338(17) 0.0234(15) 0.0025(12) -0.0039(11) -0.0055(12)
C16 0.0259(15) 0.0277(16) 0.0219(14) -0.0056(12) 0.0008(12) 0.0002(13)
C21 0.0276(16) 0.0272(16) 0.0248(15) -0.0024(12) -0.0012(12) 0.0038(13)
C4 0.0200(14) 0.0311(17) 0.0288(16) -0.0021(13) -0.0048(12) -0.0035(13)
C5 0.0218(15) 0.0244(15) 0.0280(15) -0.0029(12) 0.0052(12) 0.0047(12)
C11 0.048(2) 0.0220(16) 0.0314(17) 0.0046(13) -0.0058(15) 0.0003(15)
C12 0.0224(15) 0.0216(15) 0.0400(18) -0.0051(13) 0.0025(13) -0.0008(12)
C31 0.0283(16) 0.0280(16) 0.0235(15) -0.0019(12) -0.0006(12) 0.0040(13)
C27 0.0219(14) 0.0232(15) 0.0223(14) 0.0033(11) -0.0015(11) 0.0012(12)
C24 0.0322(18) 0.045(2) 0.0222(15) -0.0052(14) 0.0044(13) -0.0042(15)
C23 0.0268(16) 0.0272(16) 0.0352(18) 0.0046(13) 0.0031(14) 0.0066(13)
C22 0.0273(16) 0.0234(16) 0.0377(18) 0.0009(13) 0.0049(14) -0.0033(13)
C3 0.0163(14) 0.0376(18) 0.0305(16) 0.0017(14) -0.0030(12) 0.0012(13)
C25 0.0194(14) 0.0294(16) 0.0245(15) 0.0018(12) -0.0003(12) -0.0042(12)
C19 0.0352(18) 0.0264(16) 0.0290(16) -0.0055(13) -0.0036(14) 0.0027(14)
C17 0.041(2) 0.0373(19) 0.0321(18) -0.0062(15) 0.0149(16) -0.0012(16)
C6 0.048(2) 0.0338(19) 0.0279(17) -0.0040(14) 0.0115(15) -0.0018(16)
C7 0.0334(18) 0.0248(16) 0.042(2) -0.0083(14) 0.0143(15) -0.0034(14)
C26 0.0271(17) 0.0225(16) 0.057(2) 0.0110(15) -0.0056(16) -0.0061(13)
C29 0.0299(16) 0.0243(16) 0.0325(17) -0.0013(13) 0.0002(14) 0.0030(13)
C28 0.0324(17) 0.0295(17) 0.0278(16) 0.0016(13) 0.0072(14) -0.0014(14)
C10 0.0258(16) 0.0252(16) 0.0356(18) -0.0060(13) -0.0046(13) -0.0053(13)
C18 0.0363(19) 0.042(2) 0.0324(18) -0.0143(16) -0.0054(15) -0.0025(16)
C38 0.058(3) 0.030(2) 0.052(2) 0.0066(17) 0.027(2) 0.0085(18)
C37 0.055(3) 0.035(2) 0.040(2) 0.0073(16) 0.0003(18) 0.0137(18)
C8 0.035(2) 0.047(2) 0.057(3) -0.016(2) -0.0057(18) 0.0185(18)
C30 0.0266(17) 0.0342(19) 0.0402(19) 0.0063(15) -0.0091(15) 0.0029(14)
C35 0.065(3) 0.033(2) 0.036(2) 0.0007(16) 0.0093(19) 0.0082(19)
C40 0.064(3) 0.042(2) 0.054(3) -0.004(2) -0.018(2) 0.011(2)
C36 0.042(2) 0.0330(19) 0.050(2) 0.0048(17) 0.0114(18) 0.0066(17)
C39 0.037(2) 0.036(2) 0.102(4) -0.010(2) 0.007(2) 0.0002(18)
C32 0.093(4) 0.035(2) 0.067(3) -0.017(2) 0.038(3) -0.008(2)
C33 0.037(2) 0.081(4) 0.052(3) -0.026(3) 0.016(2) -0.008(2)
C34 0.083(4) 0.102(4) 0.025(2) 0.003(2) 0.002(2) 0.057(3)

loop_
_atom_type_symbol
_atom_type_description
_atom_type_scat_dispersion_real
_atom_type_scat_dispersion_imag
_atom_type_scat_source
C C 0.0033 0.0016 'International Tables Vol C Tables 4.2.6.8 and 6.1.1.4'
H H 0.0000 0.0000 'International Tables Vol C Tables 4.2.6.8 and 6.1.1.4'
Cu Cu 0.3201 1.2651 'International Tables Vol C Tables 4.2.6.8 and 6.1.1.4'
N N 0.0061 0.0033 'International Tables Vol C Tables 4.2.6.8 and 6.1.1.4'
O O 0.0106 0.0060 'International Tables Vol C Tables 4.2.6.8 and 6.1.1.4'
P P 0.1023 0.0942 'International Tables Vol C Tables 4.2.6.8 and 6.1.1.4'
Si Si 0.0817 0.0704 'International Tables Vol C Tables 4.2.6.8 and 6.1.1.4'

loop_
_geom_angle_atom_site_label_1
_geom_angle_atom_site_label_2
_geom_angle_atom_site_label_3
_geom_angle
_geom_angle_site_symmetry_1
_geom_angle_site_symmetry_3
_geom_angle_publ_flag
O1 Cu1 Cu2 41.19(7) . . ?
O1 Cu1 C1 177.10(11) . . ?
C1 Cu1 Cu2 141.70(9) . . ?
O1 Cu2 Cu1 41.83(7) . . ?
O2 Cu2 Cu1 136.92(8) . . ?
O2 Cu2 O1 177.38(10) . . ?
N4 P1 N1 103.30(13) . . ?
N4 P1 C1 131.53(14) . . ?
N1 P1 C1 125.17(14) . . ?
C1 Si1 C24 109.22(15) . . ?
C1 Si1 C25 118.45(14) . . ?
C1 Si1 C26 109.63(16) . . ?
C24 Si1 C25 107.28(16) . . ?
C24 Si1 C26 106.95(19) . . ?
C26 Si1 C25 104.71(16) . . ?
Cu2 O1 Cu1 96.98(10) . . ?
C27 O1 Cu1 120.97(18) . . ?
C27 O1 Cu2 119.69(18) . . ?
C31 O2 Cu2 119.5(2) . . ?
C13 N6 C15 108.8(3) . . ?
C13 N6 C20 126.1(2) . . ?
C15 N6 C20 125.0(3) . . ?
C2 N3 C9 126.1(2) . . ?
C2 N3 C4 108.9(3) . . ?
C4 N3 C9 124.8(3) . . ?
C13 N4 P1 135.0(2) . . ?
C13 N5 C14 108.1(3) . . ?
C13 N5 C16 126.2(3) . . ?
C14 N5 C16 125.5(3) . . ?
C2 N2 C5 126.3(3) . . ?
C2 N2 C3 108.3(3) . . ?
C3 N2 C5 124.6(3) . . ?
C2 N1 P1 125.9(2) . . ?
N6 C13 N5 107.0(2) . . ?
N4 C13 N6 126.2(3) . . ?
N4 C13 N5 126.3(3) . . ?
P1 C1 Cu1 116.14(16) . . ?
P1 C1 Si1 133.82(18) . . ?
Si1 C1 Cu1 109.92(15) . . ?
N3 C9 C11 108.2(3) . . ?
N3 C9 C12 109.7(2) . . ?
N3 C9 C10 108.4(2) . . ?
C12 C9 C11 111.9(3) . . ?
C12 C9 C10 108.7(3) . . ?
C10 C9 C11 109.9(3) . . ?
N3 C2 N2 106.5(2) . . ?
N1 C2 N3 127.1(3) . . ?
N1 C2 N2 126.0(3) . . ?
N6 C15 H15 126.2 . . ?
C14 C15 N6 107.5(3) . . ?
C14 C15 H15 126.2 . . ?
N6 C20 C21 109.7(2) . . ?
N6 C20 C23 108.6(3) . . ?
N6 C20 C22 109.6(2) . . ?
C21 C20 C22 111.6(3) . . ?
C23 C20 C21 108.8(3) . . ?
C23 C20 C22 108.5(3) . . ?
N5 C14 H14 125.7 . . ?
C15 C14 N5 108.6(3) . . ?
C15 C14 H14 125.7 . . ?
N5 C16 C19 110.6(3) . . ?
N5 C16 C17 108.6(3) . . ?
N5 C16 C18 108.6(3) . . ?
C19 C16 C17 111.8(3) . . ?
C19 C16 C18 108.4(3) . . ?
C18 C16 C17 108.7(3) . . ?
C20 C21 H21A 109.5 . . ?
C20 C21 H21B 109.5 . . ?
C20 C21 H21C 109.5 . . ?
H21A C21 H21B 109.5 . . ?
H21A C21 H21C 109.5 . . ?
H21B C21 H21C 109.5 . . ?
N3 C4 H4 125.8 . . ?
C3 C4 N3 108.4(3) . . ?
C3 C4 H4 125.8 . . ?
N2 C5 C6 107.9(3) . . ?
N2 C5 C7 110.9(3) . . ?
N2 C5 C8 108.9(3) . . ?
C7 C5 C6 111.1(3) . . ?
C7 C5 C8 108.3(3) . . ?
C8 C5 C6 109.6(3) . . ?
C9 C11 H11A 109.5 . . ?
C9 C11 H11B 109.5 . . ?
C9 C11 H11C 109.5 . . ?
H11A C11 H11B 109.5 . . ?
H11A C11 H11C 109.5 . . ?
H11B C11 H11C 109.5 . . ?
C9 C12 H12A 109.5 . . ?
C9 C12 H12B 109.5 . . ?
C9 C12 H12C 109.5 . . ?
H12A C12 H12B 109.5 . . ?
H12A C12 H12C 109.5 . . ?
H12B C12 H12C 109.5 . . ?
O2 C31 C32 107.7(3) . . ?
O2 C31 C33 112.0(3) . . ?
O2 C31 C34 110.2(3) . . ?
C32 C31 C33 108.9(4) . . ?
C34 C31 C32 110.7(4) . . ?
C34 C31 C33 107.4(4) . . ?
O1 C27 C29 107.0(2) . . ?
O1 C27 C28 111.0(3) . . ?
O1 C27 C30 108.2(3) . . ?
C29 C27 C28 110.6(3) . . ?
C30 C27 C29 110.2(3) . . ?
C30 C27 C28 109.9(3) . . ?
Si1 C24 H24A 109.5 . . ?
Si1 C24 H24B 109.5 . . ?
Si1 C24 H24C 109.5 . . ?
H24A C24 H24B 109.5 . . ?
H24A C24 H24C 109.5 . . ?
H24B C24 H24C 109.5 . . ?
C20 C23 H23A 109.5 . . ?
C20 C23 H23B 109.5 . . ?
C20 C23 H23C 109.5 . . ?
H23A C23 H23B 109.5 . . ?
H23A C23 H23C 109.5 . . ?
H23B C23 H23C 109.5 . . ?
C20 C22 H22A 109.5 . . ?
C20 C22 H22B 109.5 . . ?
C20 C22 H22C 109.5 . . ?
H22A C22 H22B 109.5 . . ?
H22A C22 H22C 109.5 . . ?
H22B C22 H22C 109.5 . . ?
N2 C3 H3 126.1 . . ?
C4 C3 N2 107.8(3) . . ?
C4 C3 H3 126.1 . . ?
Si1 C25 H25A 109.5 . . ?
Si1 C25 H25B 109.5 . . ?
Si1 C25 H25C 109.5 . . ?
H25A C25 H25B 109.5 . . ?
H25A C25 H25C 109.5 . . ?
H25B C25 H25C 109.5 . . ?
C16 C19 H19A 109.5 . . ?
C16 C19 H19B 109.5 . . ?
C16 C19 H19C 109.5 . . ?
H19A C19 H19B 109.5 . . ?
H19A C19 H19C 109.5 . . ?
H19B C19 H19C 109.5 . . ?
C16 C17 H17A 109.5 . . ?
C16 C17 H17B 109.5 . . ?
C16 C17 H17C 109.5 . . ?
H17A C17 H17B 109.5 . . ?
H17A C17 H17C 109.5 . . ?
H17B C17 H17C 109.5 . . ?
C5 C6 H6A 109.5 . . ?
C5 C6 H6B 109.5 . . ?
C5 C6 H6C 109.5 . . ?
H6A C6 H6B 109.5 . . ?
H6A C6 H6C 109.5 . . ?
H6B C6 H6C 109.5 . . ?
C5 C7 H7A 109.5 . . ?
C5 C7 H7B 109.5 . . ?
C5 C7 H7C 109.5 . . ?
H7A C7 H7B 109.5 . . ?
H7A C7 H7C 109.5 . . ?
H7B C7 H7C 109.5 . . ?
Si1 C26 H26A 109.5 . . ?
Si1 C26 H26B 109.5 . . ?
Si1 C26 H26C 109.5 . . ?
H26A C26 H26B 109.5 . . ?
H26A C26 H26C 109.5 . . ?
H26B C26 H26C 109.5 . . ?
C27 C29 H29A 109.5 . . ?
C27 C29 H29B 109.5 . . ?
C27 C29 H29C 109.5 . . ?
H29A C29 H29B 109.5 . . ?
H29A C29 H29C 109.5 . . ?
H29B C29 H29C 109.5 . . ?
C27 C28 H28A 109.5 . . ?
C27 C28 H28B 109.5 . . ?
C27 C28 H28C 109.5 . . ?
H28A C28 H28B 109.5 . . ?
H28A C28 H28C 109.5 . . ?
H28B C28 H28C 109.5 . . ?
C9 C10 H10A 109.5 . . ?
C9 C10 H10B 109.5 . . ?
C9 C10 H10C 109.5 . . ?
H10A C10 H10B 109.5 . . ?
H10A C10 H10C 109.5 . . ?
H10B C10 H10C 109.5 . . ?
C16 C18 H18A 109.5 . . ?
C16 C18 H18B 109.5 . . ?
C16 C18 H18C 109.5 . . ?
H18A C18 H18B 109.5 . . ?
H18A C18 H18C 109.5 . . ?
H18B C18 H18C 109.5 . . ?
C37 C38 H38 120.3 . . ?
C37 C38 C39 119.4(4) . . ?
C39 C38 H38 120.3 . . ?
C38 C37 H37 120.0 . . ?
C38 C37 C36 120.1(4) . . ?
C36 C37 H37 120.0 . . ?
C5 C8 H8A 109.5 . . ?
C5 C8 H8B 109.5 . . ?
C5 C8 H8C 109.5 . . ?
H8A C8 H8B 109.5 . . ?
H8A C8 H8C 109.5 . . ?
H8B C8 H8C 109.5 . . ?
C27 C30 H30A 109.5 . . ?
C27 C30 H30B 109.5 . . ?
C27 C30 H30C 109.5 . . ?
H30A C30 H30B 109.5 . . ?
H30A C30 H30C 109.5 . . ?
H30B C30 H30C 109.5 . . ?
C40 C35 H35 120.0 . . ?
C40 C35 C36 120.0(4) . . ?
C36 C35 H35 120.0 . . ?
C35 C40 H40 120.1 . . ?
C35 C40 C39 119.8(4) . . ?
C39 C40 H40 120.1 . . ?
C37 C36 H36 119.6 . . ?
C35 C36 C37 120.7(4) . . ?
C35 C36 H36 119.6 . . ?
C38 C39 C40 119.9(4) . . ?
C38 C39 H39 120.0 . . ?
C40 C39 H39 120.0 . . ?
C31 C32 H32A 109.5 . . ?
C31 C32 H32B 109.5 . . ?
C31 C32 H32C 109.5 . . ?
H32A C32 H32B 109.5 . . ?
H32A C32 H32C 109.5 . . ?
H32B C32 H32C 109.5 . . ?
C31 C33 H33A 109.5 . . ?
C31 C33 H33B 109.5 . . ?
C31 C33 H33C 109.5 . . ?
H33A C33 H33B 109.5 . . ?
H33A C33 H33C 109.5 . . ?
H33B C33 H33C 109.5 . . ?
C31 C34 H34A 109.5 . . ?
C31 C34 H34B 109.5 . . ?
C31 C34 H34C 109.5 . . ?
H34A C34 H34B 109.5 . . ?
H34A C34 H34C 109.5 . . ?
H34B C34 H34C 109.5 . . ?

loop_
_geom_bond_atom_site_label_1
_geom_bond_atom_site_label_2
_geom_bond_distance
_geom_bond_site_symmetry_2
_geom_bond_publ_flag
Cu1 Cu2 2.7756(5) . ?
Cu1 O1 1.865(2) . ?
Cu1 C1 1.887(3) . ?
Cu2 O1 1.841(2) . ?
Cu2 O2 1.807(2) . ?
P1 N4 1.577(3) . ?
P1 N1 1.592(2) . ?
P1 C1 1.610(3) . ?
Si1 C1 1.820(3) . ?
Si1 C24 1.863(4) . ?
Si1 C25 1.872(3) . ?
Si1 C26 1.864(4) . ?
O1 C27 1.429(4) . ?
O2 C31 1.404(4) . ?
N6 C13 1.359(4) . ?
N6 C15 1.389(4) . ?
N6 C20 1.495(4) . ?
N3 C9 1.509(4) . ?
N3 C2 1.362(4) . ?
N3 C4 1.375(4) . ?
N4 C13 1.323(4) . ?
N5 C13 1.362(4) . ?
N5 C14 1.388(4) . ?
N5 C16 1.497(4) . ?
N2 C2 1.366(4) . ?
N2 C5 1.494(4) . ?
N2 C3 1.390(4) . ?
N1 C2 1.324(4) . ?
C9 C11 1.527(4) . ?
C9 C12 1.514(4) . ?
C9 C10 1.516(4) . ?
C15 H15 0.9500 . ?
C15 C14 1.327(5) . ?
C20 C21 1.524(4) . ?
C20 C23 1.522(4) . ?
C20 C22 1.528(4) . ?
C14 H14 0.9500 . ?
C16 C19 1.519(5) . ?
C16 C17 1.528(5) . ?
C16 C18 1.522(5) . ?
C21 H21A 0.9800 . ?
C21 H21B 0.9800 . ?
C21 H21C 0.9800 . ?
C4 H4 0.9500 . ?
C4 C3 1.326(5) . ?
C5 C6 1.523(5) . ?
C5 C7 1.515(5) . ?
C5 C8 1.519(5) . ?
C11 H11A 0.9800 . ?
C11 H11B 0.9800 . ?
C11 H11C 0.9800 . ?
C12 H12A 0.9800 . ?
C12 H12B 0.9800 . ?
C12 H12C 0.9800 . ?
C31 C32 1.509(5) . ?
C31 C33 1.517(5) . ?
C31 C34 1.495(5) . ?
C27 C29 1.521(4) . ?
C27 C28 1.521(4) . ?
C27 C30 1.519(4) . ?
C24 H24A 0.9800 . ?
C24 H24B 0.9800 . ?
C24 H24C 0.9800 . ?
C23 H23A 0.9800 . ?
C23 H23B 0.9800 . ?
C23 H23C 0.9800 . ?
C22 H22A 0.9800 . ?
C22 H22B 0.9800 . ?
C22 H22C 0.9800 . ?
C3 H3 0.9500 . ?
C25 H25A 0.9800 . ?
C25 H25B 0.9800 . ?
C25 H25C 0.9800 . ?
C19 H19A 0.9800 . ?
C19 H19B 0.9800 . ?
C19 H19C 0.9800 . ?
C17 H17A 0.9800 . ?
C17 H17B 0.9800 . ?
C17 H17C 0.9800 . ?
C6 H6A 0.9800 . ?
C6 H6B 0.9800 . ?
C6 H6C 0.9800 . ?
C7 H7A 0.9800 . ?
C7 H7B 0.9800 . ?
C7 H7C 0.9800 . ?
C26 H26A 0.9800 . ?
C26 H26B 0.9800 . ?
C26 H26C 0.9800 . ?
C29 H29A 0.9800 . ?
C29 H29B 0.9800 . ?
C29 H29C 0.9800 . ?
C28 H28A 0.9800 . ?
C28 H28B 0.9800 . ?
C28 H28C 0.9800 . ?
C10 H10A 0.9800 . ?
C10 H10B 0.9800 . ?
C10 H10C 0.9800 . ?
C18 H18A 0.9800 . ?
C18 H18B 0.9800 . ?
C18 H18C 0.9800 . ?
C38 H38 0.9500 . ?
C38 C37 1.357(6) . ?
C38 C39 1.364(7) . ?
C37 H37 0.9500 . ?
C37 C36 1.380(6) . ?
C8 H8A 0.9800 . ?
C8 H8B 0.9800 . ?
C8 H8C 0.9800 . ?
C30 H30A 0.9800 . ?
C30 H30B 0.9800 . ?
C30 H30C 0.9800 . ?
C35 H35 0.9500 . ?
C35 C40 1.346(7) . ?
C35 C36 1.352(6) . ?
C40 H40 0.9500 . ?
C40 C39 1.401(7) . ?
C36 H36 0.9500 . ?
C39 H39 0.9500 . ?
C32 H32A 0.9800 . ?
C32 H32B 0.9800 . ?
C32 H32C 0.9800 . ?
C33 H33A 0.9800 . ?
C33 H33B 0.9800 . ?
C33 H33C 0.9800 . ?
C34 H34A 0.9800 . ?
C34 H34B 0.9800 . ?
C34 H34C 0.9800 . ?

loop_
_geom_torsion_atom_site_label_1
_geom_torsion_atom_site_label_2
_geom_torsion_atom_site_label_3
_geom_torsion_atom_site_label_4
_geom_torsion
_geom_torsion_site_symmetry_1
_geom_torsion_site_symmetry_2
_geom_torsion_site_symmetry_3
_geom_torsion_site_symmetry_4
_geom_torsion_publ_flag
Cu1 Cu2 O1 C27 -131.8(2) . . . . ?
Cu1 Cu2 O2 C31 83.8(2) . . . . ?
Cu1 O1 C27 C29 56.2(3) . . . . ?
Cu1 O1 C27 C28 -64.5(3) . . . . ?
Cu1 O1 C27 C30 175.0(2) . . . . ?
Cu2 Cu1 O1 C27 131.0(2) . . . . ?
Cu2 Cu1 C1 P1 78.1(2) . . . . ?
Cu2 Cu1 C1 Si1 -98.36(16) . . . . ?
Cu2 O1 C27 C29 176.58(19) . . . . ?
Cu2 O1 C27 C28 55.9(3) . . . . ?
Cu2 O1 C27 C30 -64.7(3) . . . . ?
Cu2 O2 C31 C32 -161.0(3) . . . . ?
Cu2 O2 C31 C33 -41.3(4) . . . . ?
Cu2 O2 C31 C34 78.2(4) . . . . ?
P1 N4 C13 N6 97.4(4) . . . . ?
P1 N4 C13 N5 -91.2(4) . . . . ?
P1 N1 C2 N3 -89.3(4) . . . . ?
P1 N1 C2 N2 99.2(3) . . . . ?
N6 C15 C14 N5 0.5(4) . . . . ?
N3 C4 C3 N2 -0.2(4) . . . . ?
N4 P1 N1 C2 170.7(3) . . . . ?
N4 P1 C1 Cu1 177.90(15) . . . . ?
N4 P1 C1 Si1 -6.8(4) . . . . ?
N1 P1 N4 C13 176.2(3) . . . . ?
N1 P1 C1 Cu1 -1.3(3) . . . . ?
N1 P1 C1 Si1 174.09(19) . . . . ?
C13 N6 C15 C14 -1.5(3) . . . . ?
C13 N6 C20 C21 -70.4(4) . . . . ?
C13 N6 C20 C23 170.8(3) . . . . ?
C13 N6 C20 C22 52.5(4) . . . . ?
C13 N5 C14 C15 0.7(4) . . . . ?
C13 N5 C16 C19 68.5(4) . . . . ?
C13 N5 C16 C17 -54.5(4) . . . . ?
C13 N5 C16 C18 -172.6(3) . . . . ?
C1 P1 N4 C13 -3.0(4) . . . . ?
C1 P1 N1 C2 -9.9(3) . . . . ?
C9 N3 C2 N2 174.1(3) . . . . ?
C9 N3 C2 N1 1.2(5) . . . . ?
C9 N3 C4 C3 -174.4(3) . . . . ?
C2 N3 C9 C11 -56.9(4) . . . . ?
C2 N3 C9 C12 65.4(4) . . . . ?
C2 N3 C9 C10 -176.0(3) . . . . ?
C2 N3 C4 C3 0.8(4) . . . . ?
C2 N2 C5 C6 64.7(4) . . . . ?
C2 N2 C5 C7 -57.2(4) . . . . ?
C2 N2 C5 C8 -176.3(3) . . . . ?
C2 N2 C3 C4 -0.4(4) . . . . ?
C15 N6 C13 N4 174.6(3) . . . . ?
C15 N6 C13 N5 1.9(3) . . . . ?
C15 N6 C20 C21 113.3(3) . . . . ?
C15 N6 C20 C23 -5.4(4) . . . . ?
C15 N6 C20 C22 -123.8(3) . . . . ?
C20 N6 C13 N4 -2.1(5) . . . . ?
C20 N6 C13 N5 -174.9(3) . . . . ?
C20 N6 C15 C14 175.3(3) . . . . ?
C14 N5 C13 N6 -1.5(3) . . . . ?
C14 N5 C13 N4 -174.3(3) . . . . ?
C14 N5 C16 C19 -118.0(3) . . . . ?
C14 N5 C16 C17 119.0(3) . . . . ?
C14 N5 C16 C18 0.9(4) . . . . ?
C16 N5 C13 N6 172.8(3) . . . . ?
C16 N5 C13 N4 0.1(5) . . . . ?
C16 N5 C14 C15 -173.8(3) . . . . ?
C4 N3 C9 C11 117.5(3) . . . . ?
C4 N3 C9 C12 -120.2(3) . . . . ?
C4 N3 C9 C10 -1.6(4) . . . . ?
C4 N3 C2 N2 -1.0(3) . . . . ?
C4 N3 C2 N1 -173.9(3) . . . . ?
C5 N2 C2 N3 -169.6(3) . . . . ?
C5 N2 C2 N1 3.3(5) . . . . ?
C5 N2 C3 C4 170.3(3) . . . . ?
C24 Si1 C1 Cu1 66.8(2) . . . . ?
C24 Si1 C1 P1 -108.8(3) . . . . ?
C3 N2 C2 N3 0.9(3) . . . . ?
C3 N2 C2 N1 173.9(3) . . . . ?
C3 N2 C5 C6 -104.3(4) . . . . ?
C3 N2 C5 C7 133.7(3) . . . . ?
C3 N2 C5 C8 14.6(4) . . . . ?
C25 Si1 C1 Cu1 -170.11(15) . . . . ?
C25 Si1 C1 P1 14.3(3) . . . . ?
C26 Si1 C1 Cu1 -50.1(2) . . . . ?
C26 Si1 C1 P1 134.3(3) . . . . ?
C38 C37 C36 C35 0.3(6) . . . . ?
C37 C38 C39 C40 -0.4(7) . . . . ?
C35 C40 C39 C38 1.2(7) . . . . ?
C40 C35 C36 C37 0.5(6) . . . . ?
C36 C35 C40 C39 -1.2(7) . . . . ?
C39 C38 C37 C36 -0.4(6) . . . . ?
